data_2007834
loop_
_publ_author_name
'Zsolt B\"ocskei'
'Zolt\'an Hell'
'Zolt\'an Finta'
'L\'aszl\'o T\"oke'
'K\'alm\'an Simon'

_publ_section_title
;
 A Bicyclic Cyclopropane Carboxylic Acid Lactone from a Solid--Liquid
 PTC Reaction
;
_journal_issue 11
_journal_name_full 'Acta Crystallographica Section C'
_journal_page_first 1694
_journal_page_last 1695
_journal_paper_doi 10.1107/S0108270198007951
_journal_volume 54
_journal_year 1998
_chemical_formula_moiety 'C11 H13 Cl3 O4'
_chemical_formula_sum 'C11 H13 Cl3 O4'
_chemical_formula_weight 315.56
_chemical_name_systematic
;
 ?
;
_space_group_IT_number 14
_symmetry_cell_setting monoclinic
_symmetry_space_group_name_Hall '-P 2ybc'
_symmetry_space_group_name_H-M 'P 1 21/c 1'
_audit_creation_method SHELXL
_cell_angle_alpha 90.00
_cell_angle_beta 93.939(11)
_cell_angle_gamma 90.00
_cell_formula_units_Z 4
_cell_length_a 6.291(2)
_cell_length_b 11.009(2)
_cell_length_c 20.1850(11)
_cell_measurement_reflns_used 23
_cell_measurement_temperature 293(2)
_cell_measurement_theta_max 59.03
_cell_measurement_theta_min 40.99
_cell_volume 1394.7(5)
_computing_cell_refinement 'MSC/AFC Diffractometer Control Software'
_computing_data_collection
;
MSC/AFC Diffractometer Control Software (Molecular Structure Corporation,
1996)
;
_computing_data_reduction 'TEXSAN: PROCESS (Molecular Structure Corporation, 1992)'
_computing_publication_material 'TEXSAN: FINISH'
_computing_structure_refinement SHELXL93
_computing_structure_solution 'SHELXS86 (Sheldrick, 1990)'
_diffrn_ambient_temperature 293(2)
_diffrn_measurement_device AFC6S
_diffrn_measurement_method '\w/2\q scans'
_diffrn_radiation_monochromator graphite
_diffrn_radiation_source 'fine-focus sealed tube'
_diffrn_radiation_type CuK\a
_diffrn_radiation_wavelength 1.54178
_diffrn_reflns_av_R_equivalents 0.0465
_diffrn_reflns_av_sigmaI/netI 0.0861
_diffrn_reflns_limit_h_max 7
_diffrn_reflns_limit_h_min -7
_diffrn_reflns_limit_k_max 13
_diffrn_reflns_limit_k_min -8
_diffrn_reflns_limit_l_max 25
_diffrn_reflns_limit_l_min -25
_diffrn_reflns_number 3044
_diffrn_reflns_theta_max 75.18
_diffrn_reflns_theta_min 4.39
_diffrn_standards_decay_% 3.14
_diffrn_standards_interval_count 150
_diffrn_standards_number 3
_exptl_absorpt_coefficient_mu 6.004
_exptl_absorpt_correction_T_max 0.406
_exptl_absorpt_correction_T_min 0.358
_exptl_absorpt_correction_type '\y scan (North et al., 1968)'
_exptl_crystal_colour transparent
_exptl_crystal_density_diffrn 1.503
_exptl_crystal_density_method none
_exptl_crystal_description needle
_exptl_crystal_F_000 648
_exptl_crystal_size_max 0.400
_exptl_crystal_size_mid 0.150
_exptl_crystal_size_min 0.150
_refine_diff_density_max 0.438
_refine_diff_density_min -0.328
_refine_ls_extinction_coef 0.0249(14)
_refine_ls_extinction_method 'SHELXL93 (Sheldrick, 1993)'
_refine_ls_goodness_of_fit_all 1.088
_refine_ls_goodness_of_fit_obs 1.102
_refine_ls_hydrogen_treatment refU
_refine_ls_matrix_type full
_refine_ls_number_parameters 167
_refine_ls_number_reflns 2770
_refine_ls_number_restraints 0
_refine_ls_restrained_S_all 1.110
_refine_ls_restrained_S_obs 1.102
_refine_ls_R_factor_all 0.1216
_refine_ls_R_factor_obs 0.0587
_refine_ls_shift/esd_max 0.016
_refine_ls_shift/esd_mean 0.003
_refine_ls_structure_factor_coef Fsqd
_refine_ls_weighting_details 'w = 1/[\s^2^(Fo^2^)+(0.0470P)^2^+2.8628P] where P=(Fo^2^+2Fc^2^)/3'
_refine_ls_weighting_scheme calc
_refine_ls_wR_factor_all 0.1896
_refine_ls_wR_factor_obs 0.1399
_reflns_number_observed 1588
_reflns_number_total 2778
_reflns_observed_criterion >2sigma(I)
_cod_data_source_file ka1266.cif
_cod_data_source_block hz55
_cod_depositor_comments
;
The following automatic conversions were performed:

'_refine_ls_weighting_scheme' value 'calc w =
1/[\s^2^(Fo^2^)+(0.0470P)^2^+2.8628P] where P=(Fo^2^+2Fc^2^)/3' was
changed to 'calc'. New tag '_refine_ls_weighting_details' was
created. The value of the new tag was set to 'w =
1/[\s^2^(Fo^2^)+(0.0470P)^2^+2.8628P] where P=(Fo^2^+2Fc^2^)/3'.

Automatic conversion script
Id: cif_fix_values 3143 2015-03-26 13:38:13Z robertas 
;
_cod_original_sg_symbol_Hall '-P 2yab'
_cod_original_sg_symbol_H-M 'P 21/a'
_cod_database_code 2007834

loop_
_symmetry_equiv_pos_as_xyz
'x, y, z'
'-x, y+1/2, -z+1/2'
'-x, -y, -z'
'x, -y-1/2, z-1/2'

loop_
_atom_site_aniso_label
_atom_site_aniso_U_11
_atom_site_aniso_U_22
_atom_site_aniso_U_33
_atom_site_aniso_U_12
_atom_site_aniso_U_13
_atom_site_aniso_U_23
Cl16 0.0827(11) 0.0424(7) 0.0666(9) 0.0142(7) 0.0112(8) 0.0051(6)
Cl17 0.0937(13) 0.0914(12) 0.0408(7) -0.0106(10) -0.0072(7) -0.0038(8)
Cl18 0.0849(11) 0.0490(8) 0.0585(8) -0.0131(8) 0.0162(7) 0.0034(7)
O1 0.054(2) 0.057(2) 0.046(2) -0.010(2) -0.004(2) 0.005(2)
O6 0.066(3) 0.050(2) 0.067(3) -0.012(2) 0.007(2) -0.003(2)
O8 0.071(3) 0.091(3) 0.068(3) 0.004(3) 0.013(2) 0.037(3)
O9 0.059(3) 0.063(2) 0.050(2) 0.001(2) -0.003(2) 0.018(2)
C2 0.050(3) 0.041(3) 0.050(3) 0.001(2) 0.002(2) -0.001(2)
C3 0.049(3) 0.034(2) 0.044(3) 0.002(2) 0.002(2) 0.002(2)
C4 0.050(3) 0.035(2) 0.041(3) 0.000(2) 0.003(2) 0.000(2)
C5 0.059(3) 0.038(3) 0.044(3) -0.001(2) 0.002(2) 0.007(2)
C7 0.058(4) 0.043(3) 0.040(3) 0.001(3) 0.004(2) 0.003(2)
C10 0.069(4) 0.088(5) 0.053(3) 0.014(4) -0.005(3) 0.021(3)
C11 0.100(6) 0.132(7) 0.060(4) -0.007(6) -0.020(4) 0.007(5)
C12 0.070(4) 0.034(3) 0.048(3) -0.001(2) 0.004(3) -0.003(2)
C13 0.108(6) 0.050(3) 0.047(3) -0.007(3) 0.010(3) -0.012(3)
C14 0.078(5) 0.062(4) 0.072(4) 0.021(3) 0.020(4) 0.005(3)
C15 0.068(4) 0.044(3) 0.038(3) 0.001(3) 0.001(2) 0.002(2)

loop_
_atom_site_label
_atom_site_fract_x
_atom_site_fract_y
_atom_site_fract_z
_atom_site_U_iso_or_equiv
_atom_site_thermal_displace_type
_atom_site_calc_flag
_atom_site_refinement_flags
_atom_site_occupancy
_atom_site_disorder_group
_atom_site_type_symbol
Cl16 0.4602(3) 0.34800(13) 0.28286(8) 0.0636(5) Uani d . 1 . Cl
Cl17 0.7311(3) 0.2462(2) 0.38957(7) 0.0758(6) Uani d . 1 . Cl
Cl18 0.4043(3) 0.10049(13) 0.32242(7) 0.0636(5) Uani d . 1 . Cl
O1 0.9094(6) 0.2654(3) 0.2579(2) 0.0527(10) Uani d . 1 . O
O6 0.9902(7) 0.4117(4) 0.1870(2) 0.0607(11) Uani d . 1 . O
O8 0.7105(7) 0.3784(5) 0.0565(2) 0.0762(14) Uani d . 1 . O
O9 0.4130(7) 0.3176(4) 0.1011(2) 0.0576(11) Uani d . 1 . O
C2 0.8928(9) 0.3199(5) 0.1965(3) 0.0471(12) Uani d . 1 . C
C3 0.7391(9) 0.2529(4) 0.1515(2) 0.0421(11) Uani d . 1 . C
C4 0.6521(9) 0.1533(4) 0.1932(2) 0.0420(11) Uani d . 1 . C
H4 0.5003(9) 0.1329(4) 0.1873(2) 0.045(10) Uiso calc R 1 . H
C5 0.7527(9) 0.1727(5) 0.2624(2) 0.0467(12) Uani d . 1 . C
H5 0.8216(9) 0.0974(5) 0.2784(2) 0.045(10) Uiso calc R 1 . H
C7 0.6211(9) 0.3225(5) 0.0973(2) 0.0470(13) Uani d . 1 . C
C10 0.2788(11) 0.3863(7) 0.0515(3) 0.070(2) Uani d . 1 . C
H10A 0.3582(11) 0.4548(7) 0.0357(3) 0.11(2) Uiso calc R 1 . H
H10B 0.1543(11) 0.4175(7) 0.0717(3) 0.11(2) Uiso calc R 1 . H
C11 0.2117(14) 0.3062(9) -0.0048(4) 0.099(3) Uani d . 1 . C
H11A 0.1243(14) 0.3511(9) -0.0370(4) 0.160(15) Uiso calc R 1 . H
H11B 0.1319(14) 0.2390(9) 0.0110(4) 0.160(15) Uiso calc R 1 . H
H11C 0.3354(14) 0.2762(9) -0.0249(4) 0.160(15) Uiso calc R 1 . H
C12 0.7971(10) 0.1172(5) 0.1404(3) 0.0510(14) Uani d . 1 . C
C13 0.6887(12) 0.0609(6) 0.0781(3) 0.068(2) Uani d . 1 . C
H13A 0.7940(12) 0.0411(6) 0.0476(3) 0.160(15) Uiso calc R 1 . H
H13B 0.5887(12) 0.1177(6) 0.0576(3) 0.160(15) Uiso calc R 1 . H
H13C 0.6151(12) -0.0116(6) 0.0897(3) 0.160(15) Uiso calc R 1 . H
C14 1.0224(11) 0.0723(6) 0.1564(3) 0.070(2) Uani d . 1 . C
H14A 1.0873(11) 0.0542(6) 0.1158(3) 0.160(15) Uiso calc R 1 . H
H14B 1.0192(11) 0.0002(6) 0.1830(3) 0.160(15) Uiso calc R 1 . H
H14C 1.1035(11) 0.1340(6) 0.1803(3) 0.160(15) Uiso calc R 1 . H
C15 0.5932(10) 0.2152(5) 0.3121(3) 0.0500(13) Uani d . 1 . C

loop_
_atom_type_symbol
_atom_type_description
_atom_type_scat_dispersion_real
_atom_type_scat_dispersion_imag
_atom_type_scat_source
Cl Cl 0.3639 0.7018 'International Tables Vol C Tables 4.2.6.8 and 6.1.1.4'
O O 0.0492 0.0322 'International Tables Vol C Tables 4.2.6.8 and 6.1.1.4'
C C 0.0181 0.0091 'International Tables Vol C Tables 4.2.6.8 and 6.1.1.4'
H H 0.0000 0.0000 'International Tables Vol C Tables 4.2.6.8 and 6.1.1.4'

loop_
_geom_angle_atom_site_label_1
_geom_angle_atom_site_label_2
_geom_angle_atom_site_label_3
_geom_angle
_geom_angle_publ_flag
C2 O1 C5 111.1(4) y
C7 O9 C10 117.7(5) ?
O6 C2 O1 120.1(5) ?
O6 C2 C3 129.8(5) ?
O1 C2 C3 110.0(4) y
C2 C3 C7 117.8(4) ?
C2 C3 C4 105.6(4) y
C7 C3 C4 126.9(5) ?
C2 C3 C12 114.7(4) ?
C7 C3 C12 119.8(4) ?
C4 C3 C12 58.7(3) y
C12 C4 C3 62.3(3) y
C12 C4 C5 117.2(5) ?
C3 C4 C5 105.6(4) y
O1 C5 C4 106.9(4) y
O1 C5 C15 107.9(4) ?
C4 C5 C15 113.3(5) ?
O8 C7 O9 125.1(5) ?
O8 C7 C3 122.3(5) ?
O9 C7 C3 112.6(4) ?
O9 C10 C11 109.6(6) ?
C4 C12 C14 122.8(5) ?
C4 C12 C13 115.8(5) ?
C14 C12 C13 113.7(5) ?
C4 C12 C3 59.0(3) y
C14 C12 C3 120.5(5) ?
C13 C12 C3 114.4(5) ?
C5 C15 Cl18 109.6(4) ?
C5 C15 Cl16 110.4(4) ?
Cl18 C15 Cl16 109.0(3) ?
C5 C15 Cl17 109.5(4) ?
Cl18 C15 Cl17 109.2(3) ?
Cl16 C15 Cl17 109.1(3) ?

loop_
_geom_bond_atom_site_label_1
_geom_bond_atom_site_label_2
_geom_bond_site_symmetry_2
_geom_bond_distance
_geom_bond_publ_flag
Cl16 C15 . 1.766(6) y
Cl17 C15 . 1.769(5) y
Cl18 C15 . 1.757(6) y
O1 C2 . 1.374(6) y
O1 C5 . 1.426(6) y
O6 C2 . 1.204(6) y
O8 C7 . 1.199(6) y
O9 C7 . 1.318(7) y
O9 C10 . 1.473(7) y
C2 C3 . 1.477(7) ?
C3 C7 . 1.491(7) ?
C3 C4 . 1.507(7) ?
C3 C12 . 1.558(7) ?
C4 C12 . 1.503(7) ?
C4 C5 . 1.508(7) ?
C5 C15 . 1.540(8) ?
C10 C11 . 1.477(10) ?
C12 C14 . 1.515(9) ?
C12 C13 . 1.522(8) ?

loop_
_geom_torsion_atom_site_label_1
_geom_torsion_atom_site_label_2
_geom_torsion_atom_site_label_3
_geom_torsion_atom_site_label_4
_geom_torsion
_geom_torsion_publ_flag
C5 O1 C2 O6 168.9(5) ?
C5 O1 C2 C3 -8.4(6) ?
O6 C2 C3 C7 -25.5(9) ?
O1 C2 C3 C7 151.4(5) ?
O6 C2 C3 C4 -174.0(6) ?
O1 C2 C3 C4 2.9(6) ?
O6 C2 C3 C12 123.8(6) ?
O1 C2 C3 C12 -59.3(6) y
C2 C3 C4 C12 -109.8(5) ?
C7 C3 C4 C12 105.6(6) ?
C12 C3 C4 C12 0.0000(10) ?
C2 C3 C4 C5 3.1(5) ?
C7 C3 C4 C5 -141.5(5) ?
C12 C3 C4 C5 112.9(5) ?
C2 O1 C5 C4 10.2(6) ?
C2 O1 C5 C15 -111.9(5) ?
C12 C4 C5 O1 58.6(6) y
C3 C4 C5 O1 -7.9(5) ?
C12 C4 C5 C15 177.3(4) ?
C3 C4 C5 C15 110.8(5) y
C10 O9 C7 O8 -0.1(9) ?
C10 O9 C7 C3 178.0(5) ?
C2 C3 C7 O8 57.5(8) ?
C4 C3 C7 O8 -161.7(5) ?
C12 C3 C7 O8 -90.3(7) ?
C2 C3 C7 O9 -120.7(5) ?
C4 C3 C7 O9 20.2(7) ?
C12 C3 C7 O9 91.6(6) ?
C7 O9 C10 C11 93.9(7) y
C3 C4 C12 C14 108.5(6) ?
C5 C4 C12 C14 14.4(7) ?
C3 C4 C12 C13 -104.2(5) ?
C5 C4 C12 C13 161.7(5) ?
C3 C4 C12 C3 0.0000(10) ?
C5 C4 C12 C3 -94.1(5) ?
C2 C3 C12 C4 93.8(5) ?
C7 C3 C12 C4 -117.5(6) ?
C4 C3 C12 C4 0.0000(10) ?
C2 C3 C12 C14 -18.5(7) y
C7 C3 C12 C14 130.2(6) ?
C4 C3 C12 C14 -112.2(6) ?
C2 C3 C12 C13 -159.7(5) y
C7 C3 C12 C13 -11.1(7) ?
C4 C3 C12 C13 106.5(6) ?
O1 C5 C15 Cl18 -177.1(3) ?
C4 C5 C15 Cl18 64.8(5) ?
O1 C5 C15 Cl16 62.8(5) ?
C4 C5 C15 Cl16 -55.3(5) ?
O1 C5 C15 Cl17 -57.4(5) ?
C4 C5 C15 Cl17 -175.5(3) ?
